data_4500913
loop_
_publ_author_name
'Ma, Jie'
'Jiang, Fei-Long'
'Chen, Lian'
'Wu, Ming-Yan'
'Zhang, Shu-Quan'
'Han, Dong'
'Feng, Rui'
'Hong, Mao-Chun'

_publ_section_title
;
 Construction of 5-Aminodiacetic Isophthalate Based Nickel(II) Complexes
 with Diverse Topologies through Modulating the Auxiliary Ligands
;
_journal_issue 7
_journal_name_full 'Crystal Growth &amp; Design'
_journal_page_first 3273
_journal_paper_doi 10.1021/cg200511q
_journal_volume 11
_journal_year 2011
_chemical_formula_moiety 'C29 H44 N3 Ni4 O30'
_chemical_formula_sum 'C29 H44 N3 Ni4 O30'
_chemical_formula_weight 1149.51
_chemical_name_systematic
; 
 ? 
;
_space_group_IT_number 2
_symmetry_cell_setting triclinic
_symmetry_space_group_name_Hall '-P 1'
_symmetry_space_group_name_H-M 'P -1'
_atom_sites_solution_hydrogens geom
_atom_sites_solution_primary direct
_atom_sites_solution_secondary difmap
_audit_creation_method SHELXL-97
_cell_angle_alpha 64.384(8)
_cell_angle_beta 80.885(12)
_cell_angle_gamma 79.562(12)
_cell_formula_units_Z 2
_cell_length_a 12.4225(4)
_cell_length_b 12.9981(2)
_cell_length_c 14.77900(10)
_cell_measurement_reflns_used 2391
_cell_measurement_temperature 293
_cell_measurement_theta_max 27.4797
_cell_measurement_theta_min 2.5716
_cell_volume 2107.54(18)
_computing_cell_refinement CrystalClear
_computing_data_collection 'CrystalClear (Rigaku, 2000)'
_computing_data_reduction CrystalClear
_computing_molecular_graphics 'SHELXL-97 (Sheldrick, 1997)'
_computing_publication_material 'SHELXL-97 (Sheldrick, 1997)'
_computing_structure_refinement 'SHELXL-97 (Sheldrick, 1997)'
_computing_structure_solution 'SHELXS-97 (Sheldrick, 1990)'
_diffrn_ambient_temperature 293
_diffrn_measured_fraction_theta_full 0.995
_diffrn_measured_fraction_theta_max 0.995
_diffrn_measurement_device_type 'Rigaku Mercury CCD area-detector'
_diffrn_measurement_method \w
_diffrn_radiation_monochromator graphite
_diffrn_radiation_source 'fine-focus sealed tube'
_diffrn_radiation_type MoK\a
_diffrn_radiation_wavelength 0.71073
_diffrn_reflns_av_R_equivalents 0.0199
_diffrn_reflns_av_sigmaI/netI 0.0398
_diffrn_reflns_limit_h_max 11
_diffrn_reflns_limit_h_min -16
_diffrn_reflns_limit_k_max 16
_diffrn_reflns_limit_k_min -16
_diffrn_reflns_limit_l_max 17
_diffrn_reflns_limit_l_min -19
_diffrn_reflns_number 16599
_diffrn_reflns_theta_full 27.48
_diffrn_reflns_theta_max 27.48
_diffrn_reflns_theta_min 2.17
_exptl_absorpt_coefficient_mu 1.867
_exptl_absorpt_correction_T_max 1.0000
_exptl_absorpt_correction_T_min 0.7958
_exptl_absorpt_correction_type multi-scan
_exptl_absorpt_process_details '(CrystalClear; Rigaku, 2000)'
_exptl_crystal_colour 'pale green'
_exptl_crystal_density_diffrn 1.811
_exptl_crystal_density_method 'not measured'
_exptl_crystal_description block
_exptl_crystal_F_000 1182
_exptl_crystal_size_max 0.33
_exptl_crystal_size_mid 0.21
_exptl_crystal_size_min 0.19
_refine_diff_density_max 0.997
_refine_diff_density_min -0.828
_refine_diff_density_rms 0.126
_refine_ls_extinction_method none
_refine_ls_goodness_of_fit_ref 1.069
_refine_ls_hydrogen_treatment constr
_refine_ls_matrix_type full
_refine_ls_number_parameters 572
_refine_ls_number_reflns 9607
_refine_ls_number_restraints 0
_refine_ls_restrained_S_all 1.069
_refine_ls_R_factor_all 0.0529
_refine_ls_R_factor_gt 0.0452
_refine_ls_shift/su_max 0.001
_refine_ls_shift/su_mean 0.000
_refine_ls_structure_factor_coef Fsqd
_refine_ls_weighting_details 'calc w=1/[\s^2^(Fo^2^)+(0.0665P)^2^+2.5974P] where P=(Fo^2^+2Fc^2^)/3'
_refine_ls_weighting_scheme calc
_refine_ls_wR_factor_gt 0.1176
_refine_ls_wR_factor_ref 0.1280
_reflns_number_gt 8374
_reflns_number_total 9607
_reflns_threshold_expression >2sigma(I)
_cod_data_source_file cg200511q_si_004.cif
_cod_data_source_block
;
;
_cod_depositor_comments
;
The following automatic conversions were performed:

'_exptl_absorpt_correction_type' value 'Multi-scan' changed to
'multi-scan' according to
/home/saulius/struct/CIF-dictionaries/cif_core.dic dictionary named
'cif_core.dic' version 2.4.1 from 2010-06-29.

Automatic conversion script
Id: cif_fix_values 1715 2011-07-08 13:25:40Z adriana 
;
_cod_original_sg_symbol_H-M P-1
_cod_database_code 4500913

loop_
_symmetry_equiv_pos_as_xyz
'x, y, z'
'-x, -y, -z'

loop_
_atom_site_label
_atom_site_type_symbol
_atom_site_fract_x
_atom_site_fract_y
_atom_site_fract_z
_atom_site_U_iso_or_equiv
_atom_site_adp_type
_atom_site_occupancy
_atom_site_symmetry_multiplicity
_atom_site_calc_flag
_atom_site_refinement_flags
_atom_site_disorder_assembly
_atom_site_disorder_group
Ni1 Ni 0.22886(3) 1.21634(3) 0.21228(3) 0.01919(10) Uani 1 1 d . . .
O1 O 0.43991(18) 1.2065(2) 0.64687(16) 0.0223(5) Uani 1 1 d . . .
N1 N 0.28829(16) 1.07016(17) 0.34483(15) 0.0185(5) Uani 1 1 d . . .
C1 C 0.37072(16) 1.17741(17) 0.61139(15) 0.0196(6) Uani 1 1 d R . .
Ni2 Ni 0.55057(3) 0.82444(3) 0.20476(3) 0.01851(10) Uani 1 1 d . . .
O2 O 0.27609(19) 1.1537(2) 0.65467(18) 0.0291(5) Uani 1 1 d . . .
N2 N 0.7482(2) 0.3170(2) 0.0419(2) 0.0205(5) Uani 1 1 d . . .
C2 C 0.4029(2) 1.1666(3) 0.5131(2) 0.0205(6) Uani 1 1 d . . .
Ni3 Ni 0.80975(3) 1.15484(3) 0.16290(3) 0.01898(10) Uani 1 1 d . . .
O3 O 0.7234(2) 1.2008(3) 0.3668(2) 0.0430(7) Uani 1 1 d . . .
N3 N 0.8973(2) 0.6812(3) 0.2632(2) 0.0300(6) Uani 1 1 d . . .
C3 C 0.5081(3) 1.1838(3) 0.4662(2) 0.0226(6) Uani 1 1 d . . .
Ni4 Ni 0.84687(3) 0.78284(3) 0.11979(3) 0.01738(10) Uani 1 1 d . . .
O4 O 0.67748(18) 1.1393(2) 0.26069(18) 0.0277(5) Uani 1 1 d . . .
C4 C 0.5412(2) 1.1580(3) 0.3833(2) 0.0212(6) Uani 1 1 d . . .
O5 O 0.47445(19) 0.99093(19) 0.16385(17) 0.0257(5) Uani 1 1 d . . .
C5 C 0.4688(3) 1.1190(3) 0.3461(2) 0.0227(6) Uani 1 1 d . . .
O6 O 0.33399(19) 1.12858(19) 0.13884(17) 0.0243(5) Uani 1 1 d . . .
C6 C 0.3616(2) 1.1053(3) 0.3906(2) 0.0187(6) Uani 1 1 d . . .
O7 O 0.0282(2) 0.9710(2) 0.3795(2) 0.0396(7) Uani 1 1 d . . .
C7 C 0.3293(2) 1.1286(3) 0.4750(2) 0.0208(6) Uani 1 1 d . . .
O8 O 0.10403(19) 1.1146(2) 0.25306(18) 0.0270(5) Uani 1 1 d . . .
C8 C 0.6564(3) 1.1679(3) 0.3332(2) 0.0242(7) Uani 1 1 d . . .
O9 O 0.35228(19) 0.3124(2) 0.1746(2) 0.0285(5) Uani 1 1 d . . .
C9 C 0.1874(3) 1.0277(3) 0.4083(2) 0.0239(7) Uani 1 1 d . . .
O10 O 0.3084(2) 0.4383(2) 0.2439(2) 0.0416(7) Uani 1 1 d . . .
C10 C 0.1003(3) 1.0362(3) 0.3419(3) 0.0243(7) Uani 1 1 d . . .
O11 O 0.61182(18) 0.65982(18) 0.22845(17) 0.0230(5) Uani 1 1 d . . .
C11 C 0.3466(3) 0.9835(3) 0.3060(2) 0.0209(6) Uani 1 1 d . . .
O12 O 0.75495(18) 0.66884(19) 0.11274(18) 0.0242(5) Uani 1 1 d . . .
C12 C 0.3895(2) 1.0383(3) 0.1949(2) 0.0194(6) Uani 1 1 d . . .
O13 O 0.94072(18) 0.17233(19) 0.05595(18) 0.0255(5) Uani 1 1 d . . .
C13 C 0.3739(3) 0.3889(3) 0.1966(3) 0.0248(7) Uani 1 1 d . . .
O14 O 1.02277(18) 0.30818(19) -0.07442(18) 0.0262(5) Uani 1 1 d . . .
C14 C 0.6684(2) 0.6283(2) 0.1638(2) 0.0189(6) Uani 1 1 d . . .
O15 O 0.7374(2) 0.08855(19) 0.08943(18) 0.0259(5) Uani 1 1 d . . .
C15 C 0.5225(3) 0.5094(3) 0.1779(3) 0.0226(6) Uani 1 1 d . . .
O16 O 0.6947(5) 0.1249(3) -0.0614(3) 0.0861(16) Uani 1 1 d . . .
C16 C 0.6298(3) 0.5350(3) 0.1469(2) 0.0208(6) Uani 1 1 d . . .
O17 O 0.1420(2) 1.3119(2) 0.2884(2) 0.0342(6) Uani 1 1 d . . .
C17 C 0.7023(3) 0.4746(3) 0.0995(3) 0.0225(6) Uani 1 1 d . . .
O18 O 0.1545(2) 1.3223(2) 0.0838(2) 0.0358(6) Uani 1 1 d . . .
C18 C 0.6702(2) 0.3874(3) 0.0840(2) 0.0208(6) Uani 1 1 d . . .
O19 O 0.88786(19) 1.2322(2) 0.22576(19) 0.0283(5) Uani 1 1 d . . .
C19 C 0.5627(3) 0.3623(3) 0.1147(3) 0.0228(6) Uani 1 1 d . . .
O20 O 0.88155(19) 0.9910(2) 0.25567(18) 0.0262(5) Uani 1 1 d . . .
C20 C 0.4888(2) 0.4227(3) 0.1618(3) 0.0223(6) Uani 1 1 d . . .
O21 O 0.71055(17) 0.87047(18) 0.16963(16) 0.0204(4) Uani 1 1 d . . .
C21 C 0.8520(3) 0.3667(3) -0.0064(3) 0.0276(7) Uani 1 1 d . . .
O22 O 0.9454(2) 0.9076(2) 0.1060(2) 0.0337(6) Uani 1 1 d . . .
C22 C 0.9442(2) 0.2733(3) -0.0086(2) 0.0207(6) Uani 1 1 d . . .
O23 O 0.8189(2) 0.8968(2) -0.02739(19) 0.0328(6) Uani 1 1 d . . .
C23 C 0.7017(3) 0.2853(3) -0.0282(2) 0.0236(6) Uani 1 1 d . . .
O24 O 0.39458(19) 0.7764(2) 0.24017(19) 0.0287(5) Uani 1 1 d . . .
C24 C 0.7128(3) 0.1570(3) 0.0018(3) 0.0294(7) Uani 1 1 d . . .
O25 O 0.5444(3) 0.8606(3) 0.0526(2) 0.0440(7) Uani 1 1 d . . .
O30 O 0.0227(4) 0.7586(4) 0.5538(4) 0.0999(17) Uani 1 1 d . . .
O27 O 0.4057(6) 0.4791(6) 0.5480(5) 0.162(3) Uani 1 1 d . . .
C27 C 0.9783(3) 0.5387(4) 0.4503(3) 0.0401(9) Uani 1 1 d . . .
O28 O 0.3306(3) 0.5595(3) 0.3556(3) 0.0534(8) Uani 1 1 d . . .
O29 O 0.97073(15) 1.45700(17) 0.13324(15) 0.0846(15) Uani 1 1 d . . .
H28A H 0.2812 0.5433 0.3298 0.101 Uiso 1 1 d R . .
H28B H 0.3583 0.4957 0.3986 0.101 Uiso 1 1 d R . .
H22A H 0.9709 0.9279 0.1452 0.101 Uiso 1 1 d R . .
H22B H 0.9979 0.8892 0.0705 0.101 Uiso 1 1 d R . .
H17A H 0.1040 1.2980 0.3469 0.101 Uiso 1 1 d R . .
H17B H 0.1684 1.3726 0.2717 0.101 Uiso 1 1 d R . .
H18A H 0.1512 1.3351 0.0235 0.101 Uiso 1 1 d R . .
H18B H 0.1004 1.3652 0.0997 0.101 Uiso 1 1 d R . .
H19A H 0.9426 1.1925 0.2587 0.101 Uiso 1 1 d R . .
H19B H 0.8857 1.3007 0.2172 0.101 Uiso 1 1 d R . .
H20A H 0.8238 0.9616 0.2954 0.101 Uiso 1 1 d R . .
H20B H 0.9345 0.9631 0.2931 0.101 Uiso 1 1 d R . .
H21C H 0.7407 0.8451 0.2251 0.101 Uiso 1 1 d R . .
H21D H 0.7093 0.9415 0.1415 0.101 Uiso 1 1 d R . .
H23C H 0.7943 0.9121 -0.0825 0.101 Uiso 1 1 d R . .
H23D H 0.8519 0.9502 -0.0336 0.101 Uiso 1 1 d R . .
H24A H 0.3482 0.7303 0.2836 0.101 Uiso 1 1 d R . .
H24B H 0.3564 0.8402 0.2119 0.101 Uiso 1 1 d R . .
H25A H 0.5726 0.8683 -0.0047 0.101 Uiso 1 1 d R . .
H25B H 0.4882 0.8220 0.0656 0.101 Uiso 1 1 d R . .
H11B H 0.2963 0.9375 0.3034 0.101 Uiso 1 1 d R . .
H11A H 0.4044 0.9339 0.3443 0.101 Uiso 1 1 d R . .
H9A H 0.1544 1.0717 0.4408 0.101 Uiso 1 1 d R . .
H9B H 0.2052 0.9445 0.4646 0.101 Uiso 1 1 d R . .
H23A H 0.6217 0.3157 -0.0380 0.101 Uiso 1 1 d R . .
H23B H 0.7330 0.3271 -0.1005 0.101 Uiso 1 1 d R . .
H21A H 0.8751 0.3944 0.0320 0.101 Uiso 1 1 d R . .
H21B H 0.8324 0.4184 -0.0863 0.101 Uiso 1 1 d R . .
H19 H 0.5392 0.3003 0.1093 0.101 Uiso 1 1 d R . .
H5 H 0.4967 1.1043 0.2822 0.101 Uiso 1 1 d R . .
H7 H 0.2531 1.1109 0.5141 0.101 Uiso 1 1 d R . .
H3 H 0.5595 1.2004 0.5005 0.101 Uiso 1 1 d R . .
H17 H 0.7775 0.4902 0.0851 0.101 Uiso 1 1 d R . .
H15 H 0.4642 0.5467 0.2192 0.101 Uiso 1 1 d R . .
C25 C 0.83409(15) 0.61806(17) 0.34060(15) 0.0484(8) Uani 1 1 d R . .
C26 C 0.87149(15) 0.54725(17) 0.43370(15) 0.0560(10) Uani 1 1 d R . .
C28 C 1.00169(15) 0.67746(17) 0.28000(15) 0.0484(8) Uani 1 1 d R . .
C29 C 1.04609(15) 0.60845(17) 0.37050(15) 0.0560(10) Uani 1 1 d R . .
H26 H 0.8174 0.5123 0.4844 0.067 Uiso 1 1 d R . .
H29 H 1.1196 0.6213 0.3776 0.067 Uiso 1 1 d R . .
H25 H 0.7604 0.6349 0.3334 0.067 Uiso 1 1 d R . .
H28 H 1.0601 0.7236 0.2208 0.067 Uiso 1 1 d R . .
O31 O 0.75270(15) 0.31852(17) 0.47322(15) 0.125(6) Uani 0.584(16) 1 d PR A 1
O31' O 0.77430(15) 0.38082(17) 0.38082(15) 0.151(10) Uani 0.416(16) 1 d PR A 2
H30B H 0.0391 0.8182 0.5011 0.181 Uiso 1 1 d R B 2
H30A H 0.0736 0.7035 0.5539 0.181 Uiso 1 1 d R C 2
H27A H 0.4079 0.4450 0.6129 0.181 Uiso 1 1 d R D 2
H27B H 0.3906 0.5523 0.5357 0.181 Uiso 1 1 d R E 2
H29A H 0.9503 1.5188 0.1412 0.181 Uiso 1 1 d R F 2
H29B H 0.9883 1.4042 0.1897 0.181 Uiso 1 1 d R G 2

loop_
_atom_site_aniso_label
_atom_site_aniso_U_11
_atom_site_aniso_U_22
_atom_site_aniso_U_33
_atom_site_aniso_U_23
_atom_site_aniso_U_13
_atom_site_aniso_U_12
Ni1 0.0156(2) 0.0208(2) 0.0220(2) -0.00990(16) -0.00055(15) -0.00289(15)
O1 0.0203(11) 0.0324(12) 0.0180(11) -0.0139(9) 0.0014(8) -0.0060(9)
N1 0.0141(12) 0.0250(13) 0.0180(12) -0.0112(10) 0.0009(9) -0.0026(10)
C1 0.0183(14) 0.0218(14) 0.0207(15) -0.0117(12) 0.0021(11) -0.0035(11)
Ni2 0.0186(2) 0.0207(2) 0.0170(2) -0.00980(16) 0.00005(14) -0.00066(15)
O2 0.0236(12) 0.0466(15) 0.0235(12) -0.0202(11) 0.0076(9) -0.0144(11)
N2 0.0184(13) 0.0197(12) 0.0271(14) -0.0153(11) 0.0046(10) -0.0023(10)
C2 0.0179(14) 0.0265(15) 0.0170(14) -0.0095(12) 0.0004(11) -0.0032(12)
Ni3 0.0160(2) 0.0233(2) 0.0198(2) -0.01168(16) 0.00233(15) -0.00384(15)
O3 0.0228(13) 0.086(2) 0.0410(16) -0.0433(16) 0.0092(11) -0.0235(14)
N3 0.0251(15) 0.0393(17) 0.0191(14) -0.0081(12) -0.0038(11) 0.0028(12)
C3 0.0184(15) 0.0311(16) 0.0201(15) -0.0112(13) -0.0011(12) -0.0059(12)
Ni4 0.0164(2) 0.01863(19) 0.0170(2) -0.00838(15) 0.00107(14) -0.00172(14)
O4 0.0164(11) 0.0423(14) 0.0287(13) -0.0199(11) 0.0075(9) -0.0089(10)
C4 0.0173(14) 0.0265(15) 0.0179(15) -0.0074(12) 0.0005(11) -0.0043(12)
O5 0.0263(12) 0.0248(11) 0.0231(12) -0.0109(9) 0.0025(9) 0.0017(9)
C5 0.0176(15) 0.0319(17) 0.0210(15) -0.0139(13) -0.0002(12) -0.0028(12)
O6 0.0276(12) 0.0234(11) 0.0198(11) -0.0095(9) -0.0027(9) 0.0038(9)
C6 0.0166(14) 0.0219(14) 0.0194(15) -0.0098(12) -0.0044(11) -0.0016(11)
O7 0.0343(14) 0.0451(16) 0.0344(15) -0.0032(12) -0.0067(11) -0.0241(12)
C7 0.0159(14) 0.0266(15) 0.0198(15) -0.0100(12) 0.0014(11) -0.0040(12)
O8 0.0222(12) 0.0300(12) 0.0263(12) -0.0060(10) -0.0063(9) -0.0088(9)
C8 0.0167(15) 0.0342(17) 0.0221(16) -0.0130(14) 0.0015(12) -0.0037(13)
O9 0.0208(12) 0.0308(12) 0.0406(15) -0.0211(11) 0.0051(10) -0.0098(10)
C9 0.0176(15) 0.0367(18) 0.0209(16) -0.0141(14) 0.0014(12) -0.0092(13)
O10 0.0224(13) 0.0489(16) 0.070(2) -0.0436(16) 0.0176(12) -0.0137(12)
C10 0.0179(15) 0.0287(16) 0.0286(17) -0.0128(14) -0.0040(12) -0.0045(12)
O11 0.0242(11) 0.0196(10) 0.0261(12) -0.0119(9) 0.0044(9) -0.0046(9)
C11 0.0223(15) 0.0232(15) 0.0186(15) -0.0107(12) -0.0008(11) -0.0020(12)
O12 0.0206(11) 0.0234(11) 0.0321(13) -0.0153(10) 0.0068(9) -0.0092(9)
C12 0.0195(15) 0.0207(14) 0.0215(15) -0.0121(12) -0.0015(11) -0.0029(11)
O13 0.0214(11) 0.0248(11) 0.0247(12) -0.0088(9) 0.0063(9) -0.0003(9)
C13 0.0185(15) 0.0252(16) 0.0316(18) -0.0132(14) 0.0033(13) -0.0062(12)
O14 0.0208(11) 0.0227(11) 0.0322(13) -0.0124(10) 0.0101(9) -0.0040(9)
C14 0.0177(14) 0.0173(13) 0.0215(15) -0.0084(12) -0.0012(11) -0.0011(11)
O15 0.0343(13) 0.0190(11) 0.0256(12) -0.0078(9) -0.0073(10) -0.0063(9)
C15 0.0186(15) 0.0219(15) 0.0289(17) -0.0133(13) 0.0057(12) -0.0061(12)
O16 0.184(5) 0.0293(16) 0.059(2) -0.0091(15) -0.077(3) -0.013(2)
C16 0.0199(15) 0.0176(14) 0.0257(16) -0.0105(12) 0.0019(12) -0.0038(11)
O17 0.0296(13) 0.0372(14) 0.0426(16) -0.0254(12) 0.0114(11) -0.0101(11)
C17 0.0182(15) 0.0188(14) 0.0312(17) -0.0127(13) 0.0034(12) -0.0029(11)
O18 0.0343(14) 0.0379(14) 0.0275(13) -0.0087(11) -0.0079(11) 0.0059(11)
C18 0.0175(14) 0.0193(14) 0.0277(16) -0.0138(12) 0.0023(12) -0.0005(11)
O19 0.0233(12) 0.0349(13) 0.0313(13) -0.0169(11) -0.0018(10) -0.0071(10)
C19 0.0213(15) 0.0207(14) 0.0290(17) -0.0127(13) 0.0005(12) -0.0046(12)
O20 0.0212(11) 0.0296(12) 0.0264(12) -0.0091(10) -0.0009(9) -0.0075(9)
C20 0.0150(14) 0.0218(15) 0.0303(17) -0.0123(13) 0.0023(12) -0.0028(11)
O21 0.0186(11) 0.0197(10) 0.0221(11) -0.0100(9) 0.0028(8) -0.0016(8)
C21 0.0209(16) 0.0216(15) 0.041(2) -0.0171(14) 0.0094(14) -0.0051(12)
O22 0.0324(14) 0.0392(14) 0.0379(15) -0.0230(12) 0.0045(11) -0.0129(11)
C22 0.0163(14) 0.0249(15) 0.0251(16) -0.0152(13) 0.0026(11) -0.0038(12)
O23 0.0441(15) 0.0301(13) 0.0228(12) -0.0076(10) -0.0084(11) -0.0057(11)
C23 0.0281(17) 0.0202(15) 0.0224(16) -0.0092(12) -0.0049(13) 0.0007(12)
O24 0.0217(12) 0.0343(13) 0.0324(13) -0.0163(11) -0.0028(10) -0.0025(10)
C24 0.040(2) 0.0233(16) 0.0296(18) -0.0107(14) -0.0145(15) -0.0051(14)
O25 0.0535(18) 0.0529(17) 0.0184(13) -0.0144(12) -0.0006(12) 0.0074(14)
O30 0.087(3) 0.078(3) 0.085(3) 0.000(2) 0.028(3) -0.013(3)
O27 0.169(7) 0.139(6) 0.093(5) 0.033(4) -0.007(4) -0.026(5)
C27 0.035(2) 0.049(2) 0.025(2) -0.0063(17) -0.0048(15) -0.0021(18)
O28 0.057(2) 0.0508(18) 0.056(2) -0.0273(16) 0.0118(16) -0.0186(15)
O29 0.0408(19) 0.0349(17) 0.165(5) -0.033(2) 0.001(2) -0.0050(15)
C25 0.0330(15) 0.064(2) 0.0308(15) -0.0003(14) -0.0091(12) -0.0078(14)
C26 0.0354(17) 0.074(2) 0.0340(16) 0.0043(15) -0.0076(13) -0.0145(16)
C28 0.0330(15) 0.064(2) 0.0308(15) -0.0003(14) -0.0091(12) -0.0078(14)
C29 0.0354(17) 0.074(2) 0.0340(16) 0.0043(15) -0.0076(13) -0.0145(16)
O31 0.094(7) 0.160(11) 0.192(14) -0.141(11) 0.016(7) -0.040(7)
O31' 0.22(2) 0.077(9) 0.18(2) -0.047(11) -0.095(16) -0.021(10)

loop_
_atom_type_symbol
_atom_type_description
_atom_type_scat_dispersion_real
_atom_type_scat_dispersion_imag
_atom_type_scat_source
C C 0.0033 0.0016 'International Tables Vol C Tables 4.2.6.8 and 6.1.1.4'
N N 0.0061 0.0033 'International Tables Vol C Tables 4.2.6.8 and 6.1.1.4'
Ni Ni 0.3393 1.1124 'International Tables Vol C Tables 4.2.6.8 and 6.1.1.4'
O O 0.0106 0.0060 'International Tables Vol C Tables 4.2.6.8 and 6.1.1.4'
H H 0.0000 0.0000 'International Tables Vol C Tables 4.2.6.8 and 6.1.1.4'

loop_
_geom_angle_atom_site_label_1
_geom_angle_atom_site_label_2
_geom_angle_atom_site_label_3
_geom_angle
_geom_angle_site_symmetry_1
_geom_angle_site_symmetry_3
O9 Ni1 O18 92.81(11) 1_565 .
O9 Ni1 O6 83.49(10) 1_565 .
O18 Ni1 O6 91.95(10) . .
O9 Ni1 O8 178.78(10) 1_565 .
O18 Ni1 O8 88.34(10) . .
O6 Ni1 O8 96.04(10) . .
O9 Ni1 O17 89.35(10) 1_565 .
O18 Ni1 O17 91.28(11) . .
O6 Ni1 O17 172.28(10) . .
O8 Ni1 O17 91.06(10) . .
O9 Ni1 N1 100.09(9) 1_565 .
O18 Ni1 N1 165.10(10) . .
O6 Ni1 N1 82.23(8) . .
O8 Ni1 N1 78.71(8) . .
O17 Ni1 N1 96.24(10) . .
C1 O1 Ni2 128.40(17) . 2_676
C6 N1 C9 115.6(2) . .
C6 N1 C11 112.0(2) . .
C9 N1 C11 109.5(2) . .
C6 N1 Ni1 109.84(16) . .
C9 N1 Ni1 104.45(17) . .
C11 N1 Ni1 104.68(16) . .
O1 C1 O2 124.1(2) . .
O1 C1 C2 118.3(2) . .
O2 C1 C2 117.6(2) . .
O11 Ni2 O5 170.86(10) . .
O11 Ni2 O24 88.80(9) . .
O5 Ni2 O24 86.34(10) . .
O11 Ni2 O1 92.76(9) . 2_676
O5 Ni2 O1 95.04(9) . 2_676
O24 Ni2 O1 90.66(9) . 2_676
O11 Ni2 O25 88.41(11) . .
O5 Ni2 O25 83.94(11) . .
O24 Ni2 O25 91.07(12) . .
O1 Ni2 O25 177.93(11) 2_676 .
O11 Ni2 O21 90.26(9) . .
O5 Ni2 O21 94.62(9) . .
O24 Ni2 O21 179.04(9) . .
O1 Ni2 O21 89.18(9) 2_676 .
O25 Ni2 O21 89.10(11) . .
C18 N2 C21 113.8(2) . .
C18 N2 C23 114.5(2) . .
C21 N2 C23 109.7(3) . .
C18 N2 Ni3 110.3(2) . 1_545
C21 N2 Ni3 101.1(2) . 1_545
C23 N2 Ni3 106.43(18) . 1_545
C3 C2 C7 120.7(3) . .
C3 C2 C1 119.8(3) . .
C7 C2 C1 119.2(3) . .
O4 Ni3 O15 89.94(10) . 1_565
O4 Ni3 O13 176.80(10) . 1_565
O15 Ni3 O13 87.32(10) 1_565 1_565
O4 Ni3 O19 93.67(10) . .
O15 Ni3 O19 175.16(10) 1_565 .
O13 Ni3 O19 88.98(10) 1_565 .
O4 Ni3 O20 90.76(10) . .
O15 Ni3 O20 91.45(9) 1_565 .
O13 Ni3 O20 90.95(9) 1_565 .
O19 Ni3 O20 91.73(10) . .
O4 Ni3 N2 97.77(10) . 1_565
O15 Ni3 N2 81.59(9) 1_565 1_565
O13 Ni3 N2 80.20(9) 1_565 1_565
O19 Ni3 N2 94.71(10) . 1_565
O20 Ni3 N2 168.94(10) . 1_565
C25 N3 C28 116.4(2) . .
C25 N3 Ni4 124.6(2) . .
C28 N3 Ni4 119.0(2) . .
C2 C3 C4 118.9(3) . .
C2 C3 H3 117.6 . .
C4 C3 H3 122.6 . .
O14 Ni4 O12 85.08(9) 2_765 .
O14 Ni4 O23 92.52(10) 2_765 .
O12 Ni4 O23 90.80(10) . .
O14 Ni4 N3 84.43(11) 2_765 .
O12 Ni4 N3 97.53(11) . .
O23 Ni4 N3 170.84(12) . .
O14 Ni4 O21 177.83(9) 2_765 .
O12 Ni4 O21 93.19(9) . .
O23 Ni4 O21 88.80(10) . .
N3 Ni4 O21 94.53(10) . .
O14 Ni4 O22 91.80(10) 2_765 .
O12 Ni4 O22 172.41(10) . .
O23 Ni4 O22 82.42(11) . .
N3 Ni4 O22 89.03(12) . .
O21 Ni4 O22 90.08(9) . .
C8 O4 Ni3 130.0(2) . .
C3 C4 C5 120.4(3) . .
C3 C4 C8 121.4(3) . .
C5 C4 C8 118.2(3) . .
C12 O5 Ni2 135.4(2) . .
C4 C5 C6 121.0(3) . .
C4 C5 H5 117.2 . .
C6 C5 H5 121.7 . .
C12 O6 Ni1 115.37(19) . .
C7 C6 C5 118.5(3) . .
C7 C6 N1 123.2(3) . .
C5 C6 N1 118.2(3) . .
C6 C7 C2 120.3(3) . .
C6 C7 H7 120.1 . .
C2 C7 H7 119.4 . .
C10 O8 Ni1 116.4(2) . .
O3 C8 O4 125.3(3) . .
O3 C8 C4 119.1(3) . .
O4 C8 C4 115.5(3) . .
C13 O9 Ni1 135.6(2) . 1_545
N1 C9 C10 109.9(3) . .
N1 C9 H9A 113.0 . .
C10 C9 H9A 103.5 . .
N1 C9 H9B 110.9 . .
C10 C9 H9B 113.3 . .
H9A C9 H9B 106.0 . .
O7 C10 O8 124.6(3) . .
O7 C10 C9 118.5(3) . .
O8 C10 C9 116.8(3) . .
C14 O11 Ni2 125.6(2) . .
N1 C11 C12 113.0(2) . .
N1 C11 H11B 110.9 . .
C12 C11 H11B 100.3 . .
N1 C11 H11A 113.9 . .
C12 C11 H11A 109.5 . .
H11B C11 H11A 108.3 . .
C14 O12 Ni4 131.7(2) . .
O5 C12 O6 123.6(3) . .
O5 C12 C11 119.4(3) . .
O6 C12 C11 117.0(3) . .
C22 O13 Ni3 113.42(19) . 1_545
O9 C13 O10 125.3(3) . .
O9 C13 C20 115.7(3) . .
O10 C13 C20 119.0(3) . .
C22 O14 Ni4 129.8(2) . 2_765
O11 C14 O12 125.0(3) . .
O11 C14 C16 117.1(3) . .
O12 C14 C16 117.9(3) . .
C24 O15 Ni3 115.9(2) . 1_545
C16 C15 C20 119.5(3) . .
C16 C15 H15 124.7 . .
C20 C15 H15 115.6 . .
C15 C16 C17 119.9(3) . .
C15 C16 C14 120.5(3) . .
C17 C16 C14 119.5(3) . .
Ni1 O17 H17A 136.9 . .
Ni1 O17 H17B 111.0 . .
H17A O17 H17B 106.9 . .
C18 C17 C16 121.2(3) . .
C18 C17 H17 121.4 . .
C16 C17 H17 117.1 . .
Ni1 O18 H18A 144.4 . .
Ni1 O18 H18B 107.5 . .
H18A O18 H18B 107.5 . .
C17 C18 C19 118.7(3) . .
C17 C18 N2 121.6(3) . .
C19 C18 N2 119.6(3) . .
Ni3 O19 H19A 117.3 . .
Ni3 O19 H19B 133.1 . .
H19A O19 H19B 108.4 . .
C18 C19 C20 120.8(3) . .
C18 C19 H19 121.0 . .
C20 C19 H19 118.0 . .
Ni3 O20 H20A 101.1 . .
Ni3 O20 H20B 136.9 . .
H20A O20 H20B 104.8 . .
C15 C20 C19 119.9(3) . .
C15 C20 C13 121.7(3) . .
C19 C20 C13 118.4(3) . .
Ni4 O21 Ni2 125.39(11) . .
Ni4 O21 H21C 86.7 . .
Ni2 O21 H21C 107.9 . .
Ni4 O21 H21D 113.3 . .
Ni2 O21 H21D 110.9 . .
H21C O21 H21D 108.6 . .
N2 C21 C22 110.7(3) . .
N2 C21 H21A 109.6 . .
C22 C21 H21A 103.5 . .
N2 C21 H21B 101.8 . .
C22 C21 H21B 106.0 . .
H21A C21 H21B 124.9 . .
Ni4 O22 H22A 137.4 . .
Ni4 O22 H22B 96.0 . .
H22A O22 H22B 108.7 . .
O13 C22 O14 125.3(3) . .
O13 C22 C21 119.7(3) . .
O14 C22 C21 114.8(3) . .
Ni4 O23 H23C 150.0 . .
Ni4 O23 H23D 100.1 . .
H23C O23 H23D 109.7 . .
N2 C23 C24 114.0(3) . .
N2 C23 H23A 114.3 . .
C24 C23 H23A 106.8 . .
N2 C23 H23B 111.4 . .
C24 C23 H23B 111.0 . .
H23A C23 H23B 98.1 . .
Ni2 O24 H24A 148.3 . .
Ni2 O24 H24B 101.1 . .
H24A O24 H24B 105.5 . .
O16 C24 O15 123.3(3) . .
O16 C24 C23 117.5(3) . .
O15 C24 C23 119.1(3) . .
Ni2 O25 H25A 153.7 . .
Ni2 O25 H25B 93.3 . .
H25A O25 H25B 106.1 . .
H30B O30 H30A 105.8 . .
H27A O27 H27B 103.8 . .
C26 C27 C29 117.0(3) . .
C26 C27 C27 122.2(4) . 2_766
C29 C27 C27 120.8(4) . 2_766
H28A O28 H28B 106.0 . .
H29A O29 H29B 107.7 . .
N3 C25 C26 123.17(15) . .
N3 C25 H25 115.4 . .
C26 C25 H25 120.3 . .
C27 C26 C25 120.97(18) . .
C27 C26 H26 123.6 . .
C25 C26 H26 115.2 . .
N3 C28 C29 124.17(15) . .
N3 C28 H28 121.7 . .
C29 C28 H28 113.9 . .
C28 C29 C27 118.22(18) . .
C28 C29 H29 117.0 . .
C27 C29 H29 123.9 . .

loop_
_geom_bond_atom_site_label_1
_geom_bond_atom_site_label_2
_geom_bond_distance
_geom_bond_site_symmetry_2
Ni1 O9 2.010(2) 1_565
Ni1 O18 2.047(3) .
Ni1 O6 2.066(2) .
Ni1 O8 2.067(2) .
Ni1 O17 2.076(2) .
Ni1 N1 2.173(2) .
O1 C1 1.260(3) .
O1 Ni2 2.070(2) 2_676
N1 C6 1.452(4) .
N1 C9 1.479(4) .
N1 C11 1.501(3) .
C1 O2 1.268(3) .
C1 C2 1.504(4) .
Ni2 O11 2.031(2) .
Ni2 O5 2.062(2) .
Ni2 O24 2.063(2) .
Ni2 O1 2.070(2) 2_676
Ni2 O25 2.100(3) .
Ni2 O21 2.101(2) .
N2 C18 1.464(4) .
N2 C21 1.483(4) .
N2 C23 1.490(4) .
N2 Ni3 2.195(3) 1_545
C2 C3 1.387(4) .
C2 C7 1.402(4) .
Ni3 O4 1.986(2) .
Ni3 O15 2.032(2) 1_565
Ni3 O13 2.051(2) 1_565
Ni3 O19 2.064(2) .
Ni3 O20 2.094(2) .
Ni3 N2 2.195(3) 1_565
O3 C8 1.251(4) .
N3 C25 1.317(4) .
N3 C28 1.347(4) .
N3 Ni4 2.081(3) .
C3 C4 1.389(4) .
C3 H3 0.9779 .
Ni4 O14 2.030(2) 2_765
Ni4 O12 2.072(2) .
Ni4 O23 2.077(2) .
Ni4 O21 2.083(2) .
Ni4 O22 2.127(3) .
O4 C8 1.256(4) .
C4 C5 1.390(4) .
C4 C8 1.504(4) .
O5 C12 1.249(4) .
C5 C6 1.395(4) .
C5 H5 1.0386 .
O6 C12 1.259(4) .
C6 C7 1.390(4) .
O7 C10 1.240(4) .
C7 H7 1.0357 .
O8 C10 1.267(4) .
O9 C13 1.253(4) .
O9 Ni1 2.010(2) 1_545
C9 C10 1.531(4) .
C9 H9A 0.9036 .
C9 H9B 1.0510 .
O10 C13 1.257(4) .
O11 C14 1.264(4) .
C11 C12 1.529(4) .
C11 H11B 0.9562 .
C11 H11A 0.9466 .
O12 C14 1.267(4) .
O13 C22 1.249(4) .
O13 Ni3 2.051(2) 1_545
C13 C20 1.515(4) .
O14 C22 1.258(4) .
O14 Ni4 2.030(2) 2_765
C14 C16 1.508(4) .
O15 C24 1.262(4) .
O15 Ni3 2.032(2) 1_545
C15 C16 1.390(4) .
C15 C20 1.392(4) .
C15 H15 1.0582 .
O16 C24 1.239(5) .
C16 C17 1.391(4) .
O17 H17A 0.8773 .
O17 H17B 0.8311 .
C17 C18 1.384(4) .
C17 H17 0.9632 .
O18 H18A 0.8395 .
O18 H18B 0.8628 .
C18 C19 1.391(4) .
O19 H19A 0.8521 .
O19 H19B 0.8400 .
C19 C20 1.396(4) .
C19 H19 0.9444 .
O20 H20A 0.8814 .
O20 H20B 0.8516 .
O21 H21C 0.8602 .
O21 H21D 0.8306 .
C21 C22 1.518(4) .
C21 H21A 0.8949 .
C21 H21B 1.1185 .
O22 H22A 0.8517 .
O22 H22B 0.8378 .
O23 H23C 0.8451 .
O23 H23D 0.8335 .
C23 C24 1.515(4) .
C23 H23A 1.0087 .
C23 H23B 1.0153 .
O24 H24A 0.8824 .
O24 H24B 0.8418 .
O25 H25A 0.8339 .
O25 H25B 0.8828 .
O30 H30B 0.8568 .
O30 H30A 0.8645 .
O27 H27A 0.8672 .
O27 H27B 0.8771 .
C27 C26 1.364(4) .
C27 C29 1.400(4) .
C27 C27 1.495(7) 2_766
O28 H28A 0.8694 .
O28 H28B 0.8484 .
O29 H29A 0.8500 .
O29 H29B 0.8501 .
C25 C26 1.3816 .
C25 H25 0.9146 .
C26 H26 0.9362 .
C28 C29 1.3838 .
C28 H28 1.0743 .
C29 H29 0.9863 .
